data_7106278
loop_
_publ_author_name
'Mihai Raducan'
'Carles Rodriguez-Escrich'
'Xacobe C. Cambeiro'
'Eduardo C. Escudero-Adan'
'Miquel A. Pericas'
'Antonio M. Echavarren'

_publ_section_title
;
 A Multipurpose Gold(I) Precatalyst
;
_journal_name_full Chem.Commun.
_journal_page_first 4893
_journal_paper_doi 10.1039/c1cc10293a
_journal_volume 47
_journal_year 2011
_chemical_formula_sum 'C20 H22 Au F6 N2 O6 Sb'
_chemical_formula_weight 819.11
_space_group_IT_number 2
_symmetry_cell_setting triclinic
_symmetry_space_group_name_Hall '-P 1'
_symmetry_space_group_name_H-M 'P -1'
_atom_sites_solution_hydrogens geom
_atom_sites_solution_primary direct
_atom_sites_solution_secondary difmap
_audit_creation_method SHELXL-97
_cell_angle_alpha 98.076(2)
_cell_angle_beta 106.973(2)
_cell_angle_gamma 103.527(2)
_cell_formula_units_Z 1
_cell_length_a 7.4956(3)
_cell_length_b 8.7019(3)
_cell_length_c 10.6582(4)
_cell_measurement_reflns_used 9664
_cell_measurement_temperature 100(2)
_cell_measurement_theta_max 36.37
_cell_measurement_theta_min 2.47
_cell_volume 629.96(4)
_computing_cell_refinement 'Bruker APEX2 v2009.1-0'
_computing_data_collection 'Bruker APEX2 v2009.1-0'
_computing_data_reduction 'Bruker SAINT V7.60A'
_computing_molecular_graphics 'Bruker SHELXTL'
_computing_publication_material 'Bruker SHELXTL'
_computing_structure_refinement 'SHELXS-97 (Sheldrick, 2008)'
_computing_structure_solution
;
SIR2007 (R.Caliandro, B. Carrozzini, G.L.Cascarano, L. De Caro,
C. Giacovazzo and D. Siliqi (2007) Advances in ab initio protein phasing
by Patterson deconvolution techniques J. Appl. Cryst. 40,883-890.)
;
_diffrn_ambient_temperature 100(2)
_diffrn_detector_area_resol_mean 512
_diffrn_detector_type '4K CCD area detector APEX II'
_diffrn_measured_fraction_theta_full 0.932
_diffrn_measured_fraction_theta_max 0.869
_diffrn_measurement_device_type 'Kappa 4-axis goniometer bruker-nonius'
_diffrn_measurement_method
;
Fullsphere data collection, phi and omega scans
;
_diffrn_measurement_specimen_support 'magnetic support whith 10 micron nylon fiber cryoloop'
_diffrn_radiation_monochromator 'Multilayer Montel 200 mirrors'
_diffrn_radiation_type MoK\a
_diffrn_radiation_wavelength 0.71073
_diffrn_reflns_av_R_equivalents 0.0337
_diffrn_reflns_av_sigmaI/netI 0.0402
_diffrn_reflns_limit_h_max 12
_diffrn_reflns_limit_h_min -11
_diffrn_reflns_limit_k_max 12
_diffrn_reflns_limit_k_min -14
_diffrn_reflns_limit_l_max 17
_diffrn_reflns_limit_l_min -17
_diffrn_reflns_number 13286
_diffrn_reflns_theta_full 27.50
_diffrn_reflns_theta_max 36.50
_diffrn_reflns_theta_min 2.05
_diffrn_source 'rotating anode X-ray tube'
_diffrn_source_current 70
_diffrn_source_power 50
_diffrn_source_size '3 mm x 0.3 mm fine focus'
_diffrn_source_type 'Bruker-Nonius FR 591'
_exptl_absorpt_coefficient_mu 6.970
_exptl_absorpt_correction_T_max 1.0
_exptl_absorpt_correction_T_min 0.39
_exptl_absorpt_correction_type empirical
_exptl_absorpt_process_details
;
SADABS Version 2008/1 Bruker-Nonius
Blessing, Acta Cryst. (1995) A51 33-38
;
_exptl_crystal_colour colourless
_exptl_crystal_density_diffrn 2.159
_exptl_crystal_density_method 'not measured'
_exptl_crystal_description Plate
_exptl_crystal_F_000 388
_exptl_crystal_size_max 0.20
_exptl_crystal_size_mid 0.15
_exptl_crystal_size_min 0.02
_refine_diff_density_max 2.704
_refine_diff_density_min -1.728
_refine_diff_density_rms 0.210
_refine_ls_extinction_method none
_refine_ls_goodness_of_fit_ref 1.054
_refine_ls_hydrogen_treatment noref
_refine_ls_matrix_type full
_refine_ls_number_parameters 169
_refine_ls_number_reflns 5390
_refine_ls_number_restraints 0
_refine_ls_restrained_S_all 1.054
_refine_ls_R_factor_all 0.0306
_refine_ls_R_factor_gt 0.0281
_refine_ls_shift/su_max 0.000
_refine_ls_shift/su_mean 0.000
_refine_ls_structure_factor_coef Fsqd
_refine_ls_weighting_details 'calc w=1/[\s^2^(Fo^2^)+(0.0419P)^2^+0.1199P] where P=(Fo^2^+2Fc^2^)/3'
_refine_ls_weighting_scheme calc
_refine_ls_wR_factor_gt 0.0728
_refine_ls_wR_factor_ref 0.0751
_reflns_number_gt 5124
_reflns_number_total 5390
_reflns_threshold_expression >2sigma(I)
_cod_data_source_file c1cc10293a.txt
_cod_data_source_block mr183k_0m
_cod_depositor_comments
;
The following automatic conversions were performed:

'_symmetry_cell_setting' value 'Triclinic' changed to 'triclinic'
according to the built-in table from CIF Core dictionary named
'cif_core.dic' version 2.4.1 from 2010-06-29.

Automatic conversion script
Id: cif_fix_values 1646 2011-03-28 12:23:43Z adriana 

The following automatic conversions were performed:

data name '_diffrn_measurement_specimen_suppport' was replaced with
'_diffrn_measurement_specimen_support' as specified in the
replacement file 'data/replacement-values/replacement_tags.lst'.

Automatic conversion script
Id: cif_correct_tags 9268 2022-04-12 08:56:07Z antanas 
;
_cod_original_sg_symbol_H-M P-1
_cod_database_code 7106278

loop_
_symmetry_equiv_pos_as_xyz
'x, y, z'
'-x, -y, -z'

loop_
_atom_site_label
_atom_site_type_symbol
_atom_site_fract_x
_atom_site_fract_y
_atom_site_fract_z
_atom_site_U_iso_or_equiv
_atom_site_adp_type
_atom_site_occupancy
_atom_site_symmetry_multiplicity
_atom_site_calc_flag
_atom_site_refinement_flags
_atom_site_disorder_assembly
_atom_site_disorder_group
Au1 Au 1.0000 0.0000 0.0000 0.01638(4) Uani 1 2 d S . .
C1 C 0.7344(3) 0.1661(3) 0.1078(2) 0.0178(4) Uani 1 1 d . . .
C2 C 0.6296(3) 0.2533(3) 0.1633(2) 0.0168(4) Uani 1 1 d . . .
C3 C 0.6598(4) 0.4189(3) 0.1593(3) 0.0204(4) Uani 1 1 d . . .
C4 C 0.5611(4) 0.5083(3) 0.2147(3) 0.0228(5) Uani 1 1 d . . .
H4 H 0.5809 0.6197 0.2129 0.027 Uiso 1 1 calc R . .
C5 C 0.4304(4) 0.4314(3) 0.2742(3) 0.0207(4) Uani 1 1 d . . .
C6 C 0.3997(3) 0.2683(3) 0.2813(2) 0.0181(4) Uani 1 1 d . . .
H6 H 0.3113 0.2196 0.3225 0.022 Uiso 1 1 calc R . .
C7 C 0.5018(3) 0.1795(3) 0.2264(2) 0.0156(4) Uani 1 1 d . . .
C8 C 0.8452(5) 0.6447(3) 0.1025(3) 0.0316(6) Uani 1 1 d . . .
H8A H 0.7313 0.6749 0.0524 0.047 Uiso 1 1 calc R . .
H8B H 0.9464 0.6693 0.0612 0.047 Uiso 1 1 calc R . .
H8C H 0.8957 0.7063 0.1961 0.047 Uiso 1 1 calc R . .
C9 C 0.2037(5) 0.4620(4) 0.3874(3) 0.0276(5) Uani 1 1 d . . .
H9A H 0.0976 0.3720 0.3224 0.041 Uiso 1 1 calc R . .
H9B H 0.1502 0.5463 0.4190 0.041 Uiso 1 1 calc R . .
H9C H 0.2709 0.4223 0.4640 0.041 Uiso 1 1 calc R . .
C10 C 0.3711(4) -0.0571(3) 0.2962(3) 0.0200(4) Uani 1 1 d . . .
H10A H 0.4154 0.0030 0.3900 0.030 Uiso 1 1 calc R . .
H10B H 0.3817 -0.1675 0.2939 0.030 Uiso 1 1 calc R . .
H10C H 0.2350 -0.0616 0.2519 0.030 Uiso 1 1 calc R . .
F1 F 0.9649(3) 0.0170(2) 0.32126(16) 0.0305(4) Uani 1 1 d . . .
F2 F 0.8939(3) 0.1722(2) 0.5269(2) 0.0298(4) Uani 1 1 d . . .
F3 F 0.7510(2) -0.1483(2) 0.44688(19) 0.0301(4) Uani 1 1 d . . .
N1 N 0.8253(3) 0.1006(3) 0.0620(2) 0.0201(4) Uani 1 1 d . . .
O1 O 0.7897(3) 0.4741(2) 0.0991(2) 0.0259(4) Uani 1 1 d . . .
O2 O 0.3392(4) 0.5283(2) 0.3239(2) 0.0281(4) Uani 1 1 d . . .
O3 O 0.4905(2) 0.0236(2) 0.22701(19) 0.0185(3) Uani 1 1 d . . .
Sb1 Sb 1.0000 0.0000 0.5000 0.01474(4) Uani 1 2 d S . .

loop_
_atom_site_aniso_label
_atom_site_aniso_U_11
_atom_site_aniso_U_22
_atom_site_aniso_U_33
_atom_site_aniso_U_23
_atom_site_aniso_U_13
_atom_site_aniso_U_12
Au1 0.01709(6) 0.01775(6) 0.01692(6) 0.00729(4) 0.00790(4) 0.00516(4)
C1 0.0172(9) 0.0184(9) 0.0168(9) 0.0057(7) 0.0057(7) 0.0026(7)
C2 0.0155(8) 0.0151(8) 0.0195(9) 0.0037(7) 0.0067(7) 0.0033(7)
C3 0.0206(10) 0.0158(9) 0.0221(10) 0.0044(8) 0.0072(8) 0.0004(8)
C4 0.0267(11) 0.0144(9) 0.0268(11) 0.0039(8) 0.0102(9) 0.0037(8)
C5 0.0239(11) 0.0147(9) 0.0219(10) 0.0011(8) 0.0071(8) 0.0049(8)
C6 0.0183(9) 0.0154(8) 0.0202(9) 0.0028(7) 0.0072(7) 0.0044(7)
C7 0.0150(8) 0.0139(8) 0.0162(8) 0.0033(7) 0.0044(6) 0.0025(6)
C8 0.0361(14) 0.0185(10) 0.0349(14) 0.0075(10) 0.0131(11) -0.0041(10)
C9 0.0280(13) 0.0241(11) 0.0331(14) 0.0024(10) 0.0136(10) 0.0102(10)
C10 0.0200(10) 0.0190(9) 0.0254(10) 0.0096(8) 0.0118(8) 0.0058(8)
F1 0.0337(9) 0.0477(10) 0.0190(7) 0.0149(7) 0.0122(6) 0.0196(8)
F2 0.0352(9) 0.0243(7) 0.0405(10) 0.0093(7) 0.0185(8) 0.0199(7)
F3 0.0195(7) 0.0268(7) 0.0404(10) 0.0051(7) 0.0101(6) 0.0013(6)
N1 0.0194(8) 0.0222(8) 0.0205(9) 0.0078(7) 0.0079(7) 0.0057(7)
O1 0.0301(10) 0.0173(8) 0.0314(10) 0.0075(7) 0.0163(8) 0.0004(7)
O2 0.0339(11) 0.0179(8) 0.0386(11) 0.0046(8) 0.0193(9) 0.0109(7)
O3 0.0198(8) 0.0144(6) 0.0253(8) 0.0072(6) 0.0119(6) 0.0056(6)
Sb1 0.01569(9) 0.01583(8) 0.01603(9) 0.00526(7) 0.00747(7) 0.00707(7)

loop_
_atom_type_symbol
_atom_type_description
_atom_type_scat_dispersion_real
_atom_type_scat_dispersion_imag
_atom_type_scat_source
C C 0.0033 0.0016 'International Tables Vol C Tables 4.2.6.8 and 6.1.1.4'
H H 0.0000 0.0000 'International Tables Vol C Tables 4.2.6.8 and 6.1.1.4'
N N 0.0061 0.0033 'International Tables Vol C Tables 4.2.6.8 and 6.1.1.4'
O O 0.0106 0.0060 'International Tables Vol C Tables 4.2.6.8 and 6.1.1.4'
F F 0.0171 0.0103 'International Tables Vol C Tables 4.2.6.8 and 6.1.1.4'
Sb Sb -0.5866 1.5461 'International Tables Vol C Tables 4.2.6.8 and 6.1.1.4'
Au Au -2.0133 8.8022 'International Tables Vol C Tables 4.2.6.8 and 6.1.1.4'

loop_
_geom_angle_atom_site_label_1
_geom_angle_atom_site_label_2
_geom_angle_atom_site_label_3
_geom_angle
_geom_angle_site_symmetry_1
_geom_angle_site_symmetry_3
_geom_angle_publ_flag
N1 Au1 N1 180.0 . 2_755 ?
N1 C1 C2 177.1(2) . . ?
C1 C2 C7 120.9(2) . . ?
C1 C2 C3 118.7(2) . . ?
C7 C2 C3 120.4(2) . . ?
O1 C3 C4 126.1(2) . . ?
O1 C3 C2 113.9(2) . . ?
C4 C3 C2 120.0(2) . . ?
C3 C4 C5 118.8(2) . . ?
O2 C5 C6 123.2(2) . . ?
O2 C5 C4 114.3(2) . . ?
C6 C5 C4 122.5(2) . . ?
C7 C6 C5 118.3(2) . . ?
O3 C7 C6 125.42(19) . . ?
O3 C7 C2 114.6(2) . . ?
C6 C7 C2 120.0(2) . . ?
C1 N1 Au1 174.5(2) . . ?
C3 O1 C8 117.9(2) . . ?
C5 O2 C9 118.7(2) . . ?
C7 O3 C10 117.66(18) . . ?
F3 Sb1 F3 180.0 . 2_756 ?
F3 Sb1 F1 89.17(8) . 2_756 ?
F3 Sb1 F1 90.83(8) 2_756 2_756 ?
F3 Sb1 F1 90.83(8) . . ?
F3 Sb1 F1 89.17(8) 2_756 . ?
F1 Sb1 F1 180.0 2_756 . ?
F3 Sb1 F2 89.98(8) . 2_756 ?
F3 Sb1 F2 90.02(8) 2_756 2_756 ?
F1 Sb1 F2 90.35(9) 2_756 2_756 ?
F1 Sb1 F2 89.65(9) . 2_756 ?
F3 Sb1 F2 90.02(8) . . ?
F3 Sb1 F2 89.98(8) 2_756 . ?
F1 Sb1 F2 89.65(9) 2_756 . ?
F1 Sb1 F2 90.35(9) . . ?
F2 Sb1 F2 179.999(1) 2_756 . ?

loop_
_geom_bond_atom_site_label_1
_geom_bond_atom_site_label_2
_geom_bond_distance
_geom_bond_site_symmetry_2
_geom_bond_publ_flag
Au1 N1 1.948(2) . ?
Au1 N1 1.948(2) 2_755 ?
C1 N1 1.152(3) . ?
C1 C2 1.402(3) . ?
C2 C7 1.412(3) . ?
C2 C3 1.414(3) . ?
C3 O1 1.350(3) . ?
C3 C4 1.377(4) . ?
C4 C5 1.408(4) . ?
C5 O2 1.348(3) . ?
C5 C6 1.400(3) . ?
C6 C7 1.392(3) . ?
C7 O3 1.340(3) . ?
C8 O1 1.437(3) . ?
C9 O2 1.435(4) . ?
C10 O3 1.441(3) . ?
F1 Sb1 1.8775(16) . ?
F2 Sb1 1.8790(17) . ?
F3 Sb1 1.8762(15) . ?
Sb1 F3 1.8762(15) 2_756 ?
Sb1 F1 1.8775(16) 2_756 ?
Sb1 F2 1.8789(17) 2_756 ?

loop_
_geom_torsion_atom_site_label_1
_geom_torsion_atom_site_label_2
_geom_torsion_atom_site_label_3
_geom_torsion_atom_site_label_4
_geom_torsion
_geom_torsion_site_symmetry_1
_geom_torsion_site_symmetry_2
_geom_torsion_site_symmetry_3
_geom_torsion_site_symmetry_4
_geom_torsion_publ_flag
N1 C1 C2 C7 -166(5) . . . . ?
N1 C1 C2 C3 12(5) . . . . ?
C1 C2 C3 O1 0.6(3) . . . . ?
C7 C2 C3 O1 178.3(2) . . . . ?
C1 C2 C3 C4 -179.0(2) . . . . ?
C7 C2 C3 C4 -1.3(4) . . . . ?
O1 C3 C4 C5 -179.9(3) . . . . ?
C2 C3 C4 C5 -0.3(4) . . . . ?
C3 C4 C5 O2 -179.2(2) . . . . ?
C3 C4 C5 C6 1.2(5) . . . . ?
O2 C5 C6 C7 180.0(2) . . . . ?
C4 C5 C6 C7 -0.5(4) . . . . ?
C5 C6 C7 O3 179.0(2) . . . . ?
C5 C6 C7 C2 -1.2(3) . . . . ?
C1 C2 C7 O3 -0.4(3) . . . . ?
C3 C2 C7 O3 -178.1(2) . . . . ?
C1 C2 C7 C6 179.8(2) . . . . ?
C3 C2 C7 C6 2.1(3) . . . . ?
C2 C1 N1 Au1 66(6) . . . . ?
N1 Au1 N1 C1 -74(67) 2_755 . . . ?
C4 C3 O1 C8 5.9(4) . . . . ?
C2 C3 O1 C8 -173.7(2) . . . . ?
C6 C5 O2 C9 0.0(4) . . . . ?
C4 C5 O2 C9 -179.6(3) . . . . ?
C6 C7 O3 C10 -3.5(3) . . . . ?
C2 C7 O3 C10 176.6(2) . . . . ?
